data_7031979
loop_
_publ_author_name
'Carmona, Daniel'
'Lamata, Pilar'
'S\'anchez, Antonio'
'Pardo, Pilar'
'Rodr\'iguez, Ricardo'
'Ram\'irez, Paola'
'Lahoz, Fernando J.'
'Garc\'ia-Ordu\~na, Pilar'
'Oro, Luis A.'

_publ_section_title
;
 Hydroxymethylpyridine containing half-sandwich complexes of Rh(iii),
 Ir(iii) or Ru(ii).
;
_journal_issue 41
_journal_name_full 'Dalton transactions (Cambridge, England : 2003)'
_journal_page_first 15546
_journal_page_last 15559
_journal_paper_doi 10.1039/c4dt02171a
_journal_volume 43
_journal_year 2014
_chemical_absolute_configuration rmad
_chemical_compound_source 'Synthesis in the lab'
_chemical_formula_moiety 'C38 H39 N2 O3 P Rh, 2(F6 Sb)'
_chemical_formula_sum 'C38 H39 F12 N2 O3 P Rh Sb2'
_chemical_formula_weight 1177.09
_chemical_name_systematic
;
 ?
;
_space_group_IT_number 5
_symmetry_cell_setting monoclinic
_symmetry_space_group_name_Hall 'C 2y'
_symmetry_space_group_name_H-M 'C 1 2 1'
_atom_sites_solution_hydrogens geom
_atom_sites_solution_primary direct
_atom_sites_solution_secondary difmap
_audit_creation_method SHELXL-97
_cell_angle_alpha 90.000(5)
_cell_angle_beta 124.2590(10)
_cell_angle_gamma 90.000(5)
_cell_formula_units_Z 8
_cell_length_a 32.966(2)
_cell_length_b 12.6937(8)
_cell_length_c 23.6444(15)
_cell_measurement_reflns_used 48455
_cell_measurement_temperature 100(2)
_cell_measurement_theta_max 27.2
_cell_measurement_theta_min 1.25
_cell_volume 8177.6(9)
_computing_cell_refinement 'SAINT+ v. 5.65 (Bruker AXS, 2003)'
_computing_data_collection 'SMART v. 5.611 (Bruker AXS, 2000)'
_computing_data_reduction 'SAINT+ v. 5.65 (Bruker AXS, 2003)'
_computing_molecular_graphics 'XP program, SHELXTL v.6.12, Bruker2000'
_computing_publication_material 'XCIF program, SHELXTL v 6.12, BrukerAXS'
_computing_structure_refinement 'SHELXL-97 (Sheldrick, 1997)'
_computing_structure_solution 'SHELXS-97 (Sheldrick, 1990)'
_diffrn_ambient_temperature 100(2)
_diffrn_detector_area_resol_mean 8.26
_diffrn_measured_fraction_theta_full 0.999
_diffrn_measured_fraction_theta_max 0.987
_diffrn_measurement_device_type 'Bruker SMART APEX CCD system'
_diffrn_measurement_method '\w rotations with narrow frames'
_diffrn_radiation_monochromator graphite
_diffrn_radiation_source 'fine-focus sealed tube'
_diffrn_radiation_type MoK\a
_diffrn_radiation_wavelength 0.71069
_diffrn_reflns_av_R_equivalents 0.1124
_diffrn_reflns_av_sigmaI/netI 0.1572
_diffrn_reflns_limit_h_max 42
_diffrn_reflns_limit_h_min -42
_diffrn_reflns_limit_k_max 16
_diffrn_reflns_limit_k_min -16
_diffrn_reflns_limit_l_max 30
_diffrn_reflns_limit_l_min -30
_diffrn_reflns_number 48455
_diffrn_reflns_theta_full 25.00
_diffrn_reflns_theta_max 27.20
_diffrn_reflns_theta_min 1.25
_diffrn_standards_decay_% 0
_exptl_absorpt_coefficient_mu 1.845
_exptl_absorpt_correction_T_max 1
_exptl_absorpt_correction_T_min 0.739
_exptl_absorpt_correction_type multi-scan
_exptl_absorpt_process_details
;
 SADABS: Area-Detector Absorption Correction (1996) Bruker-AXS
 within SAINT+ package, v. 6.45.
;
_exptl_crystal_colour orange
_exptl_crystal_density_diffrn 1.912
_exptl_crystal_density_method 'not measured'
_exptl_crystal_description prism
_exptl_crystal_F_000 4600
_exptl_crystal_recrystallization_method 'Re-crystallisation from solvent: dichloromethane / hexane'
_exptl_crystal_size_max 0.095
_exptl_crystal_size_mid 0.057
_exptl_crystal_size_min 0.056
_refine_diff_density_max 4.439
_refine_diff_density_min -1.340
_refine_diff_density_rms 0.200
_refine_ls_abs_structure_details 'Flack H D (1983), Acta Cryst. A39, 876-881'
_refine_ls_abs_structure_Flack 0.00(3)
_refine_ls_extinction_method none
_refine_ls_goodness_of_fit_ref 0.986
_refine_ls_hydrogen_treatment mixed
_refine_ls_matrix_type full
_refine_ls_number_parameters 671
_refine_ls_number_reflns 17876
_refine_ls_number_restraints 1
_refine_ls_restrained_S_all 0.986
_refine_ls_R_factor_all 0.1264
_refine_ls_R_factor_gt 0.0736
_refine_ls_shift/su_max 0.024
_refine_ls_shift/su_mean 0.001
_refine_ls_structure_factor_coef Fsqd
_refine_ls_weighting_details 'calc w=1/[\s^2^(Fo^2^)+(0.0627P)^2^+0.0000P] where P=(Fo^2^+2Fc^2^)/3'
_refine_ls_weighting_scheme calc
_refine_ls_wR_factor_gt 0.1367
_refine_ls_wR_factor_ref 0.1574
_reflns_number_gt 11574
_reflns_number_total 17876
_reflns_threshold_expression >2sigma(I)
_cod_data_source_file c4dt02171a1.cif
_cod_data_source_block cmpnd_4a
_cod_depositor_comments
;
The following automatic conversions were performed:

'_symmetry_cell_setting' value 'Monoclinic' changed to 'monoclinic'
according to
/usr/data/users/saulius/crontab/automatic-downloads/rss-feeds/RSC/lib/dictionaries/cif_core.dic
dictionary named 'cif_core.dic' version 2.4.2 from 2011-04-26.

Automatic conversion script
Id: cif_fix_values 2281 2013-09-26 08:29:07Z andrius 

 Adding full bibliography for 7031976--7031980.cif.
;
_cod_original_cell_volume 8177.5(9)
_cod_original_sg_symbol_H-M 'C 2'
_cod_database_code 7031979

loop_
_symmetry_equiv_pos_as_xyz
'x, y, z'
'-x, y, -z'
'x+1/2, y+1/2, z'
'-x+1/2, y+1/2, -z'

loop_
_atom_site_label
_atom_site_type_symbol
_atom_site_fract_x
_atom_site_fract_y
_atom_site_fract_z
_atom_site_U_iso_or_equiv
_atom_site_adp_type
_atom_site_occupancy
_atom_site_symmetry_multiplicity
_atom_site_calc_flag
_atom_site_refinement_flags
Rh1 Rh 0.85992(4) 0.08555(7) 0.67978(5) 0.0186(2) Uani 1 1 d .
P1 P 0.85491(12) 0.1181(2) 0.77018(15) 0.0183(7) Uani 1 1 d .
N2 N 0.8318(4) 0.2264(8) 0.7715(5) 0.022(2) Uani 1 1 d .
N1 N 0.9121(4) -0.0329(8) 0.7379(5) 0.021(2) Uani 1 1 d .
O1 O 0.9284(3) 0.1678(7) 0.7276(4) 0.031(2) Uani 1 1 d .
O2 O 0.8239(3) 0.0394(6) 0.7841(4) 0.020(2) Uiso 1 1 d .
O3 O 0.9095(3) 0.1043(6) 0.8369(4) 0.0192(18) Uiso 1 1 d .
C1 C 0.7909(4) 0.0230(10) 0.6008(6) 0.019(3) Uiso 1 1 d .
C2 C 0.7864(4) 0.1352(10) 0.5990(6) 0.018(2) Uiso 1 1 d .
C3 C 0.8199(5) 0.1784(10) 0.5877(6) 0.022(3) Uiso 1 1 d .
C4 C 0.8423(5) 0.0933(11) 0.5753(6) 0.030(3) Uiso 1 1 d .
C5 C 0.8242(5) -0.0013(10) 0.5819(6) 0.022(3) Uiso 1 1 d .
C6 C 0.7593(5) -0.0508(12) 0.6051(7) 0.038(4) Uiso 1 1 d .
H6A H 0.7281 -0.0572 0.5602 0.057 Uiso 1 1 calc R
H6B H 0.7529 -0.0253 0.6386 0.057 Uiso 1 1 calc R
H6C H 0.7753 -0.1198 0.6195 0.057 Uiso 1 1 calc R
C7 C 0.7494(5) 0.1937(10) 0.6035(7) 0.028(3) Uiso 1 1 d .
H7A H 0.7611 0.2655 0.6196 0.043 Uiso 1 1 calc R
H7B H 0.7441 0.1579 0.6356 0.043 Uiso 1 1 calc R
H7C H 0.7184 0.1964 0.5582 0.043 Uiso 1 1 calc R
C8 C 0.8263(6) 0.2929(11) 0.5787(8) 0.040(4) Uiso 1 1 d .
H8A H 0.8110 0.3078 0.5300 0.060 Uiso 1 1 calc R
H8B H 0.8614 0.3096 0.6043 0.060 Uiso 1 1 calc R
H8C H 0.8107 0.3360 0.5958 0.060 Uiso 1 1 calc R
C9 C 0.8803(5) 0.1097(11) 0.5595(7) 0.041(4) Uiso 1 1 d .
H9A H 0.8989 0.0445 0.5686 0.061 Uiso 1 1 calc R
H9B H 0.9027 0.1663 0.5885 0.061 Uiso 1 1 calc R
H9C H 0.8639 0.1291 0.5113 0.061 Uiso 1 1 calc R
C10 C 0.8364(5) -0.1066(10) 0.5716(7) 0.027(3) Uiso 1 1 d .
H10A H 0.8145 -0.1258 0.5232 0.041 Uiso 1 1 calc R
H10B H 0.8325 -0.1571 0.5995 0.041 Uiso 1 1 calc R
H10C H 0.8705 -0.1078 0.5851 0.041 Uiso 1 1 calc R
C11 C 0.9003(4) -0.1313(9) 0.7397(6) 0.017(3) Uiso 1 1 d .
H11 H 0.8665 -0.1485 0.7174 0.020 Uiso 1 1 calc R
C12 C 0.9337(5) -0.2090(11) 0.7717(7) 0.028(3) Uiso 1 1 d .
H12 H 0.9241 -0.2801 0.7701 0.034 Uiso 1 1 calc R
C13 C 0.9824(6) -0.1808(12) 0.8067(8) 0.041(4) Uiso 1 1 d .
H13 H 1.0072 -0.2330 0.8300 0.050 Uiso 1 1 calc R
C14 C 0.9952(5) -0.0793(11) 0.8080(7) 0.034(3) Uiso 1 1 d .
H14 H 1.0288 -0.0598 0.8329 0.040 Uiso 1 1 calc R
C15 C 0.9588(5) -0.0033(10) 0.7728(6) 0.024(3) Uiso 1 1 d .
C16 C 0.9711(5) 0.1051(11) 0.7735(7) 0.036(3) Uiso 1 1 d .
H16 H 1.0035 0.1324 0.8010 0.043 Uiso 1 1 calc R
C18 C 0.8387(5) 0.3240(10) 0.7464(7) 0.029(3) Uiso 1 1 d .
H18A H 0.8090 0.3673 0.7265 0.044 Uiso 1 1 calc R
H18B H 0.8449 0.3086 0.7113 0.044 Uiso 1 1 calc R
H18C H 0.8667 0.3622 0.7843 0.044 Uiso 1 1 calc R
C19 C 0.8105(5) 0.2472(10) 0.8100(6) 0.025(3) Uiso 1 1 d .
H19A H 0.8288 0.3038 0.8430 0.037 Uiso 1 1 calc R
H19B H 0.8121 0.1832 0.8344 0.037 Uiso 1 1 calc R
H19C H 0.7761 0.2685 0.7785 0.037 Uiso 1 1 calc R
C20 C 0.8432(4) -0.0528(9) 0.8233(6) 0.018(3) Uiso 1 1 d .
C21 C 0.8215(5) -0.1471(9) 0.7880(7) 0.023(3) Uiso 1 1 d .
H21 H 0.7951 -0.1470 0.7410 0.028 Uiso 1 1 calc R
C22 C 0.8393(5) -0.2362(10) 0.8225(6) 0.023(3) Uiso 1 1 d .
H22 H 0.8245 -0.3005 0.7995 0.028 Uiso 1 1 calc R
C23 C 0.8783(5) -0.2404(10) 0.8899(7) 0.029(3) Uiso 1 1 d .
C24 C 0.9014(5) -0.3331(11) 0.9249(7) 0.032(3) Uiso 1 1 d .
H24 H 0.8874 -0.3980 0.9020 0.038 Uiso 1 1 calc R
C25 C 0.9416(5) -0.3371(12) 0.9879(7) 0.040(4) Uiso 1 1 d .
H25 H 0.9557 -0.4032 1.0084 0.048 Uiso 1 1 calc R
C26 C 0.9632(6) -0.2450(11) 1.0239(8) 0.041(4) Uiso 1 1 d .
H26 H 0.9917 -0.2472 1.0694 0.050 Uiso 1 1 calc R
C27 C 0.9424(5) -0.1494(10) 0.9923(6) 0.023(3) Uiso 1 1 d .
H27 H 0.9571 -0.0856 1.0162 0.028 Uiso 1 1 calc R
C28 C 0.8999(5) -0.1459(10) 0.9252(7) 0.025(3) Uiso 1 1 d .
C29 C 0.8799(4) -0.0466(10) 0.8911(6) 0.020(3) Uiso 1 1 d .
C30 C 0.9140(5) 0.1291(10) 0.8991(6) 0.026(3) Uiso 1 1 d .
C31 C 0.8987(5) 0.0564(10) 0.9245(6) 0.022(3) Uiso 1 1 d .
C32 C 0.8985(4) 0.0862(9) 0.9840(5) 0.015(2) Uiso 1 1 d .
C33 C 0.8787(4) 0.0250(9) 1.0106(6) 0.016(3) Uiso 1 1 d .
H33 H 0.8653 -0.0422 0.9914 0.019 Uiso 1 1 calc R
C34 C 0.8782(4) 0.0606(9) 1.0643(6) 0.018(3) Uiso 1 1 d .
H34 H 0.8646 0.0167 1.0822 0.022 Uiso 1 1 calc R
C35 C 0.8971(4) 0.1604(8) 1.0950(5) 0.014(2) Uiso 1 1 d .
H35 H 0.8970 0.1836 1.1331 0.016 Uiso 1 1 calc R
C36 C 0.9149(5) 0.2197(10) 1.0674(6) 0.024(3) Uiso 1 1 d .
H36 H 0.9264 0.2881 1.0859 0.028 Uiso 1 1 calc R
C37 C 0.9180(4) 0.1892(9) 1.0133(6) 0.017(3) Uiso 1 1 d .
C38 C 0.9360(5) 0.2553(10) 0.9849(7) 0.027(3) Uiso 1 1 d .
H38 H 0.9501 0.3214 1.0057 0.033 Uiso 1 1 calc R
C39 C 0.9337(5) 0.2266(10) 0.9286(6) 0.026(3) Uiso 1 1 d .
H39 H 0.9455 0.2724 0.9091 0.031 Uiso 1 1 calc R
Rh51 Rh 0.64804(4) 0.13705(7) 0.81204(4) 0.0174(2) Uani 1 1 d .
P51 P 0.65748(12) 0.1844(3) 0.72527(15) 0.0195(7) Uani 1 1 d .
N52 N 0.6785(4) 0.2981(8) 0.7258(5) 0.022(2) Uani 1 1 d .
N51 N 0.5981(4) 0.0247(7) 0.7476(5) 0.018(2) Uani 1 1 d .
O51 O 0.5797(3) 0.2217(6) 0.7585(4) 0.022(2) Uani 1 1 d .
O52 O 0.6903(3) 0.1148(6) 0.7092(4) 0.0208(19) Uiso 1 1 d .
O53 O 0.6031(3) 0.1666(6) 0.6572(4) 0.0201(19) Uiso 1 1 d .
C51 C 0.6558(4) 0.1363(10) 0.9102(6) 0.020(3) Uiso 1 1 d .
C52 C 0.6829(5) 0.2222(9) 0.9073(6) 0.021(3) Uiso 1 1 d .
C53 C 0.7196(5) 0.1804(10) 0.9022(6) 0.021(3) Uiso 1 1 d .
C54 C 0.7131(4) 0.0686(9) 0.8961(6) 0.020(3) Uiso 1 1 d .
C55 C 0.6749(5) 0.0419(10) 0.9044(6) 0.022(3) Uiso 1 1 d .
C56 C 0.6143(5) 0.1488(11) 0.9188(7) 0.032(3) Uiso 1 1 d .
H56A H 0.5911 0.0905 0.8959 0.048 Uiso 1 1 calc R
H56B H 0.5975 0.2157 0.8985 0.048 Uiso 1 1 calc R
H56C H 0.6273 0.1483 0.9676 0.048 Uiso 1 1 calc R
C57 C 0.6744(5) 0.3345(10) 0.9170(7) 0.030(3) Uiso 1 1 d .
H57A H 0.6822 0.3439 0.9633 0.045 Uiso 1 1 calc R
H57B H 0.6399 0.3528 0.8834 0.045 Uiso 1 1 calc R
H57C H 0.6955 0.3803 0.9107 0.045 Uiso 1 1 calc R
C58 C 0.7601(5) 0.2383(10) 0.9080(6) 0.023(3) Uiso 1 1 d .
H58A H 0.7549 0.3141 0.9090 0.034 Uiso 1 1 calc R
H58B H 0.7614 0.2219 0.8686 0.034 Uiso 1 1 calc R
H58C H 0.7911 0.2176 0.9502 0.034 Uiso 1 1 calc R
C59 C 0.7476(5) -0.0077(10) 0.8965(6) 0.027(3) Uiso 1 1 d .
H59A H 0.7737 -0.0257 0.9439 0.040 Uiso 1 1 calc R
H59B H 0.7622 0.0242 0.8741 0.040 Uiso 1 1 calc R
H59C H 0.7298 -0.0716 0.8718 0.040 Uiso 1 1 calc R
C60 C 0.6594(5) -0.0626(10) 0.9097(6) 0.026(3) Uiso 1 1 d .
H60A H 0.6748 -0.0802 0.9580 0.039 Uiso 1 1 calc R
H60B H 0.6693 -0.1142 0.8889 0.039 Uiso 1 1 calc R
H60C H 0.6236 -0.0639 0.8858 0.039 Uiso 1 1 calc R
C61 C 0.6097(5) -0.0755(10) 0.7430(7) 0.029(3) Uiso 1 1 d .
H61 H 0.6434 -0.0948 0.7674 0.035 Uiso 1 1 calc R
C62 C 0.5747(5) -0.1505(11) 0.7042(7) 0.028(3) Uiso 1 1 d .
H62 H 0.5842 -0.2212 0.7045 0.034 Uiso 1 1 calc R
C63 C 0.5259(5) -0.1233(10) 0.6652(7) 0.027(3) Uiso 1 1 d .
H63 H 0.5011 -0.1738 0.6378 0.033 Uiso 1 1 calc R
C64 C 0.5146(5) -0.0202(9) 0.6673(6) 0.024(3) Uiso 1 1 d .
H64 H 0.4813 0.0018 0.6403 0.029 Uiso 1 1 calc R
C65 C 0.5508(4) 0.0522(9) 0.7081(6) 0.019(3) Uiso 1 1 d .
C66 C 0.5383(5) 0.1621(10) 0.7092(6) 0.027(3) Uiso 1 1 d .
H66 H 0.5061 0.1902 0.6803 0.032 Uiso 1 1 calc R
C68 C 0.6771(5) 0.3851(11) 0.7655(7) 0.034(3) Uiso 1 1 d .
H68A H 0.7099 0.4159 0.7948 0.052 Uiso 1 1 calc R
H68B H 0.6664 0.3584 0.7940 0.052 Uiso 1 1 calc R
H68C H 0.6541 0.4390 0.7342 0.052 Uiso 1 1 calc R
C69 C 0.6868(5) 0.3335(10) 0.6744(7) 0.030(3) Uiso 1 1 d .
H69A H 0.6613 0.3840 0.6436 0.045 Uiso 1 1 calc R
H69B H 0.6858 0.2729 0.6480 0.045 Uiso 1 1 calc R
H69C H 0.7191 0.3675 0.6972 0.045 Uiso 1 1 calc R
C70 C 0.6745(4) 0.0144(10) 0.6821(6) 0.018(3) Uiso 1 1 d .
C71 C 0.7039(5) -0.0715(9) 0.7227(6) 0.020(3) Uiso 1 1 d .
H71 H 0.7332 -0.0586 0.7664 0.024 Uiso 1 1 calc R
C72 C 0.6911(5) -0.1698(10) 0.7007(7) 0.025(3) Uiso 1 1 d .
H72 H 0.7117 -0.2265 0.7282 0.030 Uiso 1 1 calc R
C73 C 0.6473(5) -0.1906(9) 0.6370(6) 0.021(3) Uiso 1 1 d .
C74 C 0.6312(5) -0.2955(10) 0.6162(7) 0.030(3) Uiso 1 1 d .
H74 H 0.6507 -0.3531 0.6439 0.036 Uiso 1 1 calc R
C75 C 0.5875(5) -0.3119(10) 0.5561(6) 0.027(3) Uiso 1 1 d .
H75 H 0.5764 -0.3821 0.5419 0.033 Uiso 1 1 calc R
C76 C 0.5581(5) -0.2275(9) 0.5138(6) 0.021(3) Uiso 1 1 d .
H76 H 0.5271 -0.2411 0.4726 0.025 Uiso 1 1 calc R
C77 C 0.5738(4) -0.1299(9) 0.5318(6) 0.017(3) Uiso 1 1 d .
H77 H 0.5543 -0.0741 0.5018 0.020 Uiso 1 1 calc R
C78 C 0.6191(5) -0.1050(9) 0.5949(6) 0.020(3) Uiso 1 1 d .
C79 C 0.6343(4) -0.0013(9) 0.6155(6) 0.019(3) Uiso 1 1 d .
C80 C 0.5940(4) 0.1718(9) 0.5926(6) 0.015(3) Uiso 1 1 d .
C81 C 0.6105(4) 0.0902(9) 0.5726(6) 0.018(2) Uiso 1 1 d .
C82 C 0.6052(4) 0.1021(9) 0.5085(6) 0.017(2) Uiso 1 1 d .
C83 C 0.6259(4) 0.0295(8) 0.4868(5) 0.012(2) Uiso 1 1 d .
H83 H 0.6419 -0.0317 0.5133 0.014 Uiso 1 1 calc R
C84 C 0.6231(5) 0.0464(10) 0.4283(6) 0.023(3) Uiso 1 1 d .
H84 H 0.6366 -0.0038 0.4136 0.027 Uiso 1 1 calc R
C85 C 0.6004(4) 0.1377(10) 0.3890(6) 0.023(3) Uiso 1 1 d .
H85 H 0.5994 0.1494 0.3485 0.027 Uiso 1 1 calc R
C86 C 0.5799(4) 0.2093(9) 0.4088(6) 0.019(3) Uiso 1 1 d .
H86 H 0.5638 0.2698 0.3815 0.023 Uiso 1 1 calc R
C87 C 0.5824(4) 0.1939(9) 0.4693(6) 0.019(3) Uiso 1 1 d .
C88 C 0.5644(5) 0.2680(10) 0.4923(7) 0.028(3) Uiso 1 1 d .
H88 H 0.5470 0.3268 0.4640 0.033 Uiso 1 1 calc R
C89 C 0.5708(4) 0.2600(9) 0.5538(6) 0.021(3) Uiso 1 1 d .
H89 H 0.5595 0.3137 0.5698 0.025 Uiso 1 1 calc R
Sb1 Sb 0.73162(3) 0.64466(7) 0.88523(4) 0.0238(2) Uani 1 1 d .
F1 F 0.7693(3) 0.5311(6) 0.9376(4) 0.053(3) Uani 1 1 d .
F2 F 0.6934(3) 0.7579(6) 0.8331(4) 0.037(2) Uani 1 1 d .
F3 F 0.7221(3) 0.6827(6) 0.9526(4) 0.040(2) Uani 1 1 d .
F4 F 0.7416(3) 0.6081(6) 0.8190(4) 0.039(2) Uani 1 1 d .
F5 F 0.7865(3) 0.7301(7) 0.9266(4) 0.042(2) Uani 1 1 d .
F6 F 0.6767(3) 0.5604(6) 0.8459(4) 0.0326(19) Uani 1 1 d .
Sb2 Sb 0.77284(3) 0.59614(7) 0.62461(4) 0.0265(2) Uani 1 1 d .
F7 F 0.8150(3) 0.7075(7) 0.6673(5) 0.051(3) Uani 1 1 d .
F8 F 0.7318(4) 0.4827(8) 0.5814(4) 0.073(3) Uani 1 1 d .
F9 F 0.7739(3) 0.6232(8) 0.5479(4) 0.060(3) Uani 1 1 d .
F10 F 0.7724(3) 0.5686(8) 0.7002(4) 0.054(3) Uani 1 1 d .
F11 F 0.7214(4) 0.6854(8) 0.5902(6) 0.071(3) Uani 1 1 d .
F12 F 0.8263(3) 0.5085(7) 0.6579(5) 0.056(3) Uani 1 1 d .
Sb3 Sb 0.97824(4) 0.45286(7) 0.80773(5) 0.0290(2) Uani 1 1 d .
F13 F 1.0221(4) 0.4714(8) 0.9001(5) 0.085(4) Uani 1 1 d .
F14 F 0.9349(3) 0.4229(10) 0.7152(4) 0.077(4) Uani 1 1 d .
F15 F 0.9318(3) 0.5161(7) 0.8132(4) 0.0498(16) Uani 1 1 d .
F16 F 1.0279(3) 0.3894(7) 0.8053(4) 0.0498(16) Uani 1 1 d .
F17 F 0.9932(4) 0.5810(7) 0.7872(6) 0.075(3) Uani 1 1 d .
F18 F 0.9617(4) 0.3215(6) 0.8249(5) 0.057(3) Uani 1 1 d .
Sb4 Sb 0.53159(3) 0.50992(6) 0.66794(4) 0.0247(2) Uani 1 1 d .
F19 F 0.5034(3) 0.6369(7) 0.6631(6) 0.071(3) Uani 1 1 d .
F20 F 0.5577(4) 0.3784(7) 0.6711(5) 0.054(3) Uani 1 1 d .
F21 F 0.4786(3) 0.4401(6) 0.6581(4) 0.040(2) Uani 1 1 d .
F22 F 0.5854(3) 0.5752(7) 0.6787(4) 0.040(2) Uani 1 1 d .
F23 F 0.4994(4) 0.5075(8) 0.5737(4) 0.070(3) Uani 1 1 d .
F24 F 0.5620(3) 0.5019(8) 0.7615(4) 0.055(3) Uani 1 1 d .
H1 H 0.9231 0.2313 0.7042 0.066 Uiso 1 1 d .
H51 H 0.5847 0.2863 0.7809 0.066 Uiso 1 1 d .

loop_
_atom_site_aniso_label
_atom_site_aniso_U_11
_atom_site_aniso_U_22
_atom_site_aniso_U_33
_atom_site_aniso_U_23
_atom_site_aniso_U_13
_atom_site_aniso_U_12
Rh1 0.0221(6) 0.0200(5) 0.0122(4) 0.0005(4) 0.0088(4) -0.0016(4)
P1 0.0241(18) 0.0151(17) 0.0123(14) 0.0005(12) 0.0081(14) -0.0014(13)
N2 0.028(6) 0.033(6) 0.009(5) -0.012(4) 0.012(5) -0.017(5)
N1 0.022(6) 0.027(6) 0.011(5) -0.001(4) 0.008(5) 0.001(5)
O1 0.036(6) 0.041(6) 0.021(5) 0.001(4) 0.018(5) -0.011(5)
Rh51 0.0197(5) 0.0168(5) 0.0115(4) -0.0027(4) 0.0061(4) 0.0026(4)
P51 0.0219(19) 0.0232(17) 0.0098(15) 0.0006(13) 0.0068(14) 0.0036(14)
N52 0.028(6) 0.023(6) 0.011(5) 0.004(4) 0.009(5) 0.004(5)
N51 0.019(6) 0.015(5) 0.021(5) -0.001(4) 0.011(5) 0.004(4)
O51 0.019(5) 0.024(5) 0.016(4) -0.009(4) 0.006(4) -0.002(4)
Sb1 0.0315(5) 0.0240(5) 0.0141(4) 0.0024(4) 0.0117(4) 0.0049(4)
F1 0.066(7) 0.034(5) 0.043(5) 0.023(4) 0.020(5) 0.026(5)
F2 0.051(6) 0.028(4) 0.024(4) 0.004(3) 0.017(4) 0.011(4)
F3 0.052(6) 0.059(6) 0.014(4) -0.002(4) 0.022(4) 0.006(4)
F4 0.057(6) 0.037(5) 0.035(4) -0.003(4) 0.033(4) 0.002(4)
F5 0.036(5) 0.044(5) 0.044(5) -0.014(4) 0.021(5) -0.014(4)
F6 0.043(5) 0.028(4) 0.031(4) -0.005(3) 0.023(4) -0.011(4)
Sb2 0.0295(5) 0.0266(5) 0.0187(4) -0.0043(4) 0.0108(4) -0.0057(4)
F7 0.054(6) 0.048(6) 0.048(6) -0.014(4) 0.027(5) -0.034(5)
F8 0.078(8) 0.070(7) 0.031(5) -0.012(5) 0.007(5) -0.044(6)
F9 0.054(6) 0.094(8) 0.021(4) 0.017(5) 0.015(4) -0.001(6)
F10 0.072(7) 0.071(7) 0.041(5) -0.012(5) 0.045(5) -0.022(5)
F11 0.058(7) 0.057(7) 0.105(9) 0.002(6) 0.049(7) 0.009(5)
F12 0.070(7) 0.057(6) 0.061(6) 0.021(5) 0.050(6) 0.030(6)
Sb3 0.0302(6) 0.0249(5) 0.0226(5) 0.0067(4) 0.0091(4) -0.0042(4)
F13 0.092(9) 0.065(7) 0.035(5) -0.026(5) -0.003(6) 0.005(6)
F14 0.037(6) 0.154(11) 0.015(5) 0.004(6) -0.001(4) 0.012(7)
F15 0.067(5) 0.039(3) 0.047(4) 0.009(3) 0.034(4) 0.010(3)
F16 0.067(5) 0.039(3) 0.047(4) 0.009(3) 0.034(4) 0.010(3)
F17 0.092(8) 0.034(5) 0.105(9) 0.026(6) 0.058(7) -0.005(6)
F18 0.095(8) 0.025(5) 0.082(7) -0.002(5) 0.067(7) -0.016(5)
Sb4 0.0309(5) 0.0157(4) 0.0225(5) -0.0005(4) 0.0120(4) 0.0019(4)
F19 0.048(6) 0.014(4) 0.138(10) 0.002(5) 0.045(7) 0.010(4)
F20 0.075(7) 0.035(5) 0.064(7) 0.000(4) 0.045(6) 0.015(5)
F21 0.045(5) 0.027(4) 0.040(5) -0.006(4) 0.019(4) -0.006(4)
F22 0.028(5) 0.055(6) 0.036(5) 0.008(4) 0.018(4) 0.002(4)
F23 0.081(7) 0.077(7) 0.019(4) 0.010(5) 0.008(5) -0.017(6)
F24 0.043(6) 0.100(8) 0.024(4) -0.002(5) 0.020(4) -0.019(6)

loop_
_atom_type_symbol
_atom_type_description
_atom_type_scat_dispersion_real
_atom_type_scat_dispersion_imag
_atom_type_scat_source
C C 0.0033 0.0016 'International Tables Vol C Tables 4.2.6.8 and 6.1.1.4'
H H 0.0000 0.0000 'International Tables Vol C Tables 4.2.6.8 and 6.1.1.4'
N N 0.0061 0.0033 'International Tables Vol C Tables 4.2.6.8 and 6.1.1.4'
O O 0.0106 0.0060 'International Tables Vol C Tables 4.2.6.8 and 6.1.1.4'
F F 0.0171 0.0103 'International Tables Vol C Tables 4.2.6.8 and 6.1.1.4'
P P 0.1023 0.0942 'International Tables Vol C Tables 4.2.6.8 and 6.1.1.4'
Rh Rh -1.1178 0.9187 'International Tables Vol C Tables 4.2.6.8 and 6.1.1.4'
Sb Sb -0.5866 1.5461 'International Tables Vol C Tables 4.2.6.8 and 6.1.1.4'

loop_
_geom_angle_atom_site_label_1
_geom_angle_atom_site_label_2
_geom_angle_atom_site_label_3
_geom_angle
N1 Rh1 C1 112.5(4)
N1 Rh1 O1 76.8(4)
C1 Rh1 O1 159.2(4)
N1 Rh1 C3 149.3(4)
C1 Rh1 C3 64.7(5)
O1 Rh1 C3 97.5(4)
N1 Rh1 C2 151.4(4)
C1 Rh1 C2 38.9(4)
O1 Rh1 C2 130.3(4)
C3 Rh1 C2 37.4(4)
N1 Rh1 C4 111.5(4)
C1 Rh1 C4 63.5(5)
O1 Rh1 C4 96.0(4)
C3 Rh1 C4 38.4(5)
C2 Rh1 C4 62.6(5)
N1 Rh1 C5 94.9(4)
C1 Rh1 C5 38.5(4)
O1 Rh1 C5 125.3(4)
C3 Rh1 C5 63.4(4)
C2 Rh1 C5 63.3(4)
C4 Rh1 C5 36.7(5)
N1 Rh1 P1 88.9(3)
C1 Rh1 P1 106.7(3)
O1 Rh1 P1 91.6(2)
C3 Rh1 P1 121.6(3)
C2 Rh1 P1 98.0(3)
C4 Rh1 P1 159.3(4)
C5 Rh1 P1 142.9(3)
N2 P1 O2 99.7(5)
N2 P1 O3 111.3(5)
O2 P1 O3 103.0(4)
N2 P1 Rh1 117.9(4)
O2 P1 Rh1 118.4(3)
O3 P1 Rh1 105.7(3)
C18 N2 C19 110.2(10)
C18 N2 P1 123.3(9)
C19 N2 P1 125.4(8)
C11 N1 C15 120.6(11)
C11 N1 Rh1 123.3(8)
C15 N1 Rh1 116.0(8)
C16 O1 Rh1 114.9(8)
C20 O2 P1 123.6(7)
C30 O3 P1 113.4(7)
C5 C1 C2 106.9(11)
C5 C1 C6 126.4(12)
C2 C1 C6 125.4(12)
C5 C1 Rh1 74.0(7)
C2 C1 Rh1 72.2(7)
C6 C1 Rh1 129.5(9)
C3 C2 C1 108.7(11)
C3 C2 C7 126.3(12)
C1 C2 C7 124.9(11)
C3 C2 Rh1 70.7(7)
C1 C2 Rh1 68.9(7)
C7 C2 Rh1 129.7(8)
C2 C3 C4 107.4(11)
C2 C3 C8 127.0(12)
C4 C3 C8 124.9(12)
C2 C3 Rh1 71.9(7)
C4 C3 Rh1 72.5(7)
C8 C3 Rh1 128.2(9)
C5 C4 C3 109.0(11)
C5 C4 C9 128.1(13)
C3 C4 C9 122.9(12)
C5 C4 Rh1 72.1(7)
C3 C4 Rh1 69.1(7)
C9 C4 Rh1 123.6(9)
C4 C5 C1 107.6(11)
C4 C5 C10 126.8(12)
C1 C5 C10 125.6(11)
C4 C5 Rh1 71.1(7)
C1 C5 Rh1 67.5(7)
C10 C5 Rh1 126.8(9)
N1 C11 C12 123.2(12)
C11 C12 C13 117.1(14)
C14 C13 C12 120.3(15)
C13 C14 C15 119.8(14)
N1 C15 C14 118.8(12)
N1 C15 C16 120.1(12)
C14 C15 C16 121.1(12)
C15 C16 O1 111.9(12)
C29 C20 C21 124.6(12)
C29 C20 O2 120.1(11)
C21 C20 O2 115.3(10)
C22 C21 C20 117.5(12)
C21 C22 C23 123.3(13)
C22 C23 C24 124.3(13)
C22 C23 C28 119.1(12)
C24 C23 C28 116.4(13)
C25 C24 C23 124.5(14)
C24 C25 C26 120.1(15)
C25 C26 C27 118.7(15)
C26 C27 C28 120.8(13)
C23 C28 C27 119.5(12)
C23 C28 C29 119.7(12)
C27 C28 C29 120.7(12)
C20 C29 C28 115.6(12)
C20 C29 C31 120.6(11)
C28 C29 C31 123.7(11)
C31 C30 C39 125.0(12)
C31 C30 O3 117.5(11)
C39 C30 O3 117.5(11)
C30 C31 C32 117.3(11)
C30 C31 C29 121.3(11)
C32 C31 C29 121.2(11)
C33 C32 C37 119.1(10)
C33 C32 C31 123.8(11)
C37 C32 C31 117.0(10)
C34 C33 C32 120.0(11)
C33 C34 C35 122.9(11)
C36 C35 C34 116.3(11)
C35 C36 C37 125.0(12)
C36 C37 C38 123.0(11)
C36 C37 C32 116.6(11)
C38 C37 C32 120.3(11)
C39 C38 C37 120.8(12)
C38 C39 C30 119.4(13)
N51 Rh51 C54 112.0(4)
N51 Rh51 O51 76.9(3)
C54 Rh51 O51 158.0(4)
N51 Rh51 C52 148.6(4)
C54 Rh51 C52 64.1(5)
O51 Rh51 C52 97.5(4)
N51 Rh51 C53 150.8(4)
C54 Rh51 C53 38.8(4)
O51 Rh51 C53 130.4(4)
C52 Rh51 C53 37.4(4)
N51 Rh51 C51 110.5(4)
C54 Rh51 C51 63.3(4)
O51 Rh51 C51 94.9(4)
C52 Rh51 C51 38.6(4)
C53 Rh51 C51 63.1(4)
N51 Rh51 C55 93.5(4)
C54 Rh51 C55 38.3(4)
O51 Rh51 C55 124.2(4)
C52 Rh51 C55 63.8(4)
C53 Rh51 C55 63.8(5)
C51 Rh51 C55 37.1(4)
N51 Rh51 P51 88.5(3)
C54 Rh51 P51 111.5(3)
O51 Rh51 P51 88.1(2)
C52 Rh51 P51 122.4(3)
C53 Rh51 P51 100.9(3)
C51 Rh51 P51 161.0(3)
C55 Rh51 P51 147.2(3)
N52 P51 O52 98.8(5)
N52 P51 O53 111.5(5)
O52 P51 O53 101.9(4)
N52 P51 Rh51 120.0(4)
O52 P51 Rh51 120.8(3)
O53 P51 Rh51 102.6(3)
C69 N52 C68 112.9(10)
C69 N52 P51 123.8(9)
C68 N52 P51 121.0(9)
C65 N51 C61 117.6(11)
C65 N51 Rh51 117.9(8)
C61 N51 Rh51 124.5(9)
C66 O51 Rh51 115.1(7)
C70 O52 P51 119.2(7)
C80 O53 P51 121.5(7)
C55 C51 C52 108.7(10)
C55 C51 C56 126.9(12)
C52 C51 C56 124.4(12)
C55 C51 Rh51 71.9(7)
C52 C51 Rh51 69.5(7)
C56 C51 Rh51 124.9(8)
C53 C52 C51 108.1(11)
C53 C52 C57 128.6(12)
C51 C52 C57 122.9(12)
C53 C52 Rh51 72.3(7)
C51 C52 Rh51 71.9(7)
C57 C52 Rh51 127.1(9)
C52 C53 C54 107.3(11)
C52 C53 C58 126.6(11)
C54 C53 C58 125.9(12)
C52 C53 Rh51 70.4(7)
C54 C53 Rh51 68.4(7)
C58 C53 Rh51 130.3(9)
C55 C54 C53 108.6(11)
C55 C54 C59 125.3(11)
C53 C54 C59 124.8(11)
C55 C54 Rh51 73.8(7)
C53 C54 Rh51 72.8(7)
C59 C54 Rh51 129.5(9)
C51 C55 C54 107.0(11)
C51 C55 C60 125.1(11)
C54 C55 C60 127.8(11)
C51 C55 Rh51 71.0(7)
C54 C55 Rh51 67.9(7)
C60 C55 Rh51 128.5(9)
N51 C61 C62 122.4(13)
C61 C62 C63 120.1(13)
C64 C63 C62 117.1(13)
C63 C64 C65 121.1(13)
N51 C65 C64 121.6(11)
N51 C65 C66 118.0(11)
C64 C65 C66 120.4(12)
O51 C66 C65 111.9(11)
C79 C70 O52 121.6(11)
C79 C70 C71 120.8(11)
O52 C70 C71 117.3(10)
C72 C71 C70 120.9(12)
C71 C72 C73 120.3(12)
C78 C73 C72 118.9(11)
C78 C73 C74 120.7(12)
C72 C73 C74 120.4(12)
C75 C74 C73 118.6(13)
C74 C75 C76 121.8(13)
C77 C76 C75 119.8(12)
C76 C77 C78 122.2(12)
C79 C78 C73 121.0(11)
C79 C78 C77 122.1(11)
C73 C78 C77 116.9(11)
C70 C79 C78 117.2(11)
C70 C79 C81 118.3(11)
C78 C79 C81 124.5(11)
C81 C80 C89 124.5(11)
C81 C80 O53 117.6(10)
C89 C80 O53 117.9(10)
C80 C81 C82 116.6(11)
C80 C81 C79 121.9(10)
C82 C81 C79 121.4(10)
C83 C82 C87 119.2(10)
C83 C82 C81 121.6(10)
C87 C82 C81 119.0(10)
C84 C83 C82 120.2(10)
C83 C84 C85 120.8(12)
C86 C85 C84 120.2(11)
C85 C86 C87 120.1(11)
C88 C87 C86 121.1(11)
C88 C87 C82 119.4(11)
C86 C87 C82 119.5(11)
C89 C88 C87 122.3(12)
C88 C89 C80 118.0(12)
F4 Sb1 F6 91.1(3)
F4 Sb1 F5 90.4(4)
F6 Sb1 F5 178.4(3)
F4 Sb1 F1 89.9(4)
F6 Sb1 F1 89.1(4)
F5 Sb1 F1 90.8(4)
F4 Sb1 F2 90.5(3)
F6 Sb1 F2 90.4(4)
F5 Sb1 F2 89.7(4)
F1 Sb1 F2 179.4(4)
F4 Sb1 F3 179.3(4)
F6 Sb1 F3 89.5(3)
F5 Sb1 F3 88.9(4)
F1 Sb1 F3 90.2(4)
F2 Sb1 F3 89.4(3)
F11 Sb2 F10 92.2(5)
F11 Sb2 F7 89.6(5)
F10 Sb2 F7 91.7(4)
F11 Sb2 F8 91.7(5)
F10 Sb2 F8 89.1(4)
F7 Sb2 F8 178.4(5)
F11 Sb2 F12 177.5(5)
F10 Sb2 F12 89.9(4)
F7 Sb2 F12 89.1(4)
F8 Sb2 F12 89.6(5)
F11 Sb2 F9 88.4(5)
F10 Sb2 F9 179.4(5)
F7 Sb2 F9 88.3(4)
F8 Sb2 F9 90.8(4)
F12 Sb2 F9 89.4(4)
F15 Sb3 F13 89.4(5)
F15 Sb3 F17 89.4(4)
F13 Sb3 F17 93.0(5)
F15 Sb3 F16 177.9(4)
F13 Sb3 F16 88.5(5)
F17 Sb3 F16 90.2(4)
F15 Sb3 F14 93.2(4)
F13 Sb3 F14 175.5(5)
F17 Sb3 F14 90.7(5)
F16 Sb3 F14 88.9(4)
F15 Sb3 F18 91.1(4)
F13 Sb3 F18 89.2(5)
F17 Sb3 F18 177.7(5)
F16 Sb3 F18 89.4(4)
F14 Sb3 F18 87.1(5)
F19 Sb4 F22 91.6(4)
F19 Sb4 F24 92.2(5)
F22 Sb4 F24 91.6(3)
F19 Sb4 F23 90.7(5)
F22 Sb4 F23 91.7(4)
F24 Sb4 F23 175.6(4)
F19 Sb4 F21 90.3(4)
F22 Sb4 F21 178.1(4)
F24 Sb4 F21 87.8(4)
F23 Sb4 F21 88.8(4)
F19 Sb4 F20 177.7(4)
F22 Sb4 F20 90.6(4)
F24 Sb4 F20 88.6(4)
F23 Sb4 F20 88.4(4)
F21 Sb4 F20 87.6(4)

loop_
_geom_bond_atom_site_label_1
_geom_bond_atom_site_label_2
_geom_bond_distance
Rh1 N1 2.108(10)
Rh1 C1 2.124(12)
Rh1 O1 2.143(9)
Rh1 C3 2.153(12)
Rh1 C2 2.169(11)
Rh1 C4 2.198(13)
Rh1 C5 2.211(12)
Rh1 P1 2.273(3)
P1 N2 1.580(11)
P1 O2 1.592(9)
P1 O3 1.601(8)
N2 C18 1.446(15)
N2 C19 1.453(15)
N1 C11 1.317(14)
N1 C15 1.328(15)
O1 C16 1.438(16)
O2 C20 1.404(14)
O3 C30 1.429(14)
C1 C5 1.432(17)
C1 C2 1.430(16)
C1 C6 1.449(17)
C2 C3 1.385(16)
C2 C7 1.484(17)
C3 C4 1.430(18)
C3 C8 1.500(18)
C4 C5 1.388(17)
C4 C9 1.509(18)
C5 C10 1.456(16)
C11 C12 1.351(17)
C12 C13 1.376(19)
C13 C14 1.350(19)
C14 C15 1.392(18)
C15 C16 1.431(17)
C20 C29 1.361(15)
C20 C21 1.404(16)
C21 C22 1.322(16)
C22 C23 1.375(17)
C23 C24 1.393(18)
C23 C28 1.404(18)
C24 C25 1.325(18)
C25 C26 1.38(2)
C26 C27 1.387(18)
C27 C28 1.407(17)
C28 C29 1.440(17)
C29 C31 1.473(17)
C30 C31 1.344(17)
C30 C39 1.390(17)
C31 C32 1.459(16)
C32 C33 1.376(15)
C32 C37 1.449(15)
C33 C34 1.356(15)
C34 C35 1.418(15)
C35 C36 1.331(16)
C36 C37 1.393(16)
C37 C38 1.401(17)
C38 C39 1.339(17)
Rh51 N51 2.060(10)
Rh51 C54 2.122(12)
Rh51 O51 2.149(8)
Rh51 C52 2.156(12)
Rh51 C53 2.180(12)
Rh51 C51 2.188(11)
Rh51 C55 2.199(12)
Rh51 P51 2.321(3)
P51 N52 1.598(11)
P51 O52 1.600(8)
P51 O53 1.614(8)
N52 C69 1.459(15)
N52 C68 1.466(16)
N51 C65 1.335(14)
N51 C61 1.350(15)
O51 C66 1.416(15)
O52 C70 1.389(14)
O53 C80 1.385(13)
C51 C55 1.396(16)
C51 C52 1.435(17)
C51 C56 1.498(16)
C52 C53 1.389(17)
C52 C57 1.494(17)
C53 C54 1.430(16)
C53 C58 1.460(17)
C54 C55 1.419(17)
C54 C59 1.492(16)
C55 C60 1.452(17)
C61 C62 1.374(17)
C62 C63 1.374(17)
C63 C64 1.369(16)
C64 C65 1.380(16)
C65 C66 1.459(17)
C70 C79 1.388(15)
C70 C71 1.416(16)
C71 C72 1.326(16)
C72 C73 1.407(17)
C73 C78 1.411(16)
C73 C74 1.415(17)
C74 C75 1.355(17)
C75 C76 1.413(17)
C76 C77 1.318(16)
C77 C78 1.431(16)
C78 C79 1.396(16)
C79 C81 1.447(16)
C80 C81 1.370(15)
C80 C89 1.375(16)
C81 C82 1.432(15)
C82 C83 1.404(15)
C82 C87 1.414(15)
C83 C84 1.349(15)
C84 C85 1.408(17)
C85 C86 1.364(16)
C86 C87 1.397(16)
C87 C88 1.378(17)
C88 C89 1.350(16)
Sb1 F4 1.832(7)
Sb1 F6 1.842(7)
Sb1 F5 1.848(8)
Sb1 F1 1.850(7)
Sb1 F2 1.851(7)
Sb1 F3 1.852(7)
Sb2 F11 1.808(10)
Sb2 F10 1.830(8)
Sb2 F7 1.835(8)
Sb2 F8 1.841(9)
Sb2 F12 1.844(8)
Sb2 F9 1.866(8)
Sb3 F15 1.795(9)
Sb3 F13 1.833(9)
Sb3 F17 1.843(9)
Sb3 F16 1.854(9)
Sb3 F14 1.858(8)
Sb3 F18 1.869(8)
Sb4 F19 1.831(8)
Sb4 F22 1.841(8)
Sb4 F24 1.847(8)
Sb4 F23 1.851(8)
Sb4 F21 1.852(8)
Sb4 F20 1.861(8)
